data_2235318
loop_
_publ_author_name
'Wang, Yu-feng'

_publ_section_title
;
 Bis(2-methyl-1<i>H</i>-imidazol-3-ium) naphthalene-1,5-disulfonate
 dihydrate
;
_journal_coeditor_code YK2053
_journal_issue 6
_journal_name_full 'Acta Crystallographica Section E'
_journal_page_first o1619
_journal_paper_doi 10.1107/S1600536812019149
_journal_volume 68
_journal_year 2012
_chemical_formula_iupac '2C4 H7 N2 +, C10 H6 O6 S2 2-, 2H2 O'
_chemical_formula_moiety '2(C4 H7 N2 +), C10 H6 O6 S2 2-, 2(H2 O)'
_chemical_formula_sum 'C18 H24 N4 O8 S2'
_chemical_formula_weight 488.53
_chemical_name_systematic
;
Bis(2-methyl-1<i>H</i>-imidazol-3-ium) naphthalene-1,5-disulfonate dihydrate
;
_space_group_IT_number 2
_symmetry_cell_setting triclinic
_symmetry_space_group_name_Hall '-P 1'
_symmetry_space_group_name_H-M 'P -1'
_atom_sites_solution_hydrogens geom
_atom_sites_solution_primary direct
_atom_sites_solution_secondary difmap
_audit_creation_method SHELXL-97
_cell_angle_alpha 75.58(3)
_cell_angle_beta 75.10(3)
_cell_angle_gamma 80.34(3)
_cell_formula_units_Z 1
_cell_length_a 7.1301(14)
_cell_length_b 8.1773(16)
_cell_length_c 9.970(2)
_cell_measurement_reflns_used 3638
_cell_measurement_temperature 293(2)
_cell_measurement_theta_max 27.5
_cell_measurement_theta_min 3.0
_cell_volume 540.7(2)
_computing_cell_refinement 'CrystalClear (Rigaku, 2005)'
_computing_data_collection 'CrystalClear (Rigaku, 2005)'
_computing_data_reduction 'CrystalClear (Rigaku, 2005)'
_computing_molecular_graphics 'SHELXTL (Sheldrick, 2008)'
_computing_publication_material 'SHELXTL (Sheldrick, 2008)'
_computing_structure_refinement 'SHELXTL (Sheldrick, 2008)'
_computing_structure_solution 'SHELXTL (Sheldrick, 2008)'
_diffrn_ambient_temperature 293(2)
_diffrn_detector_area_resol_mean 13.6612
_diffrn_measured_fraction_theta_full 0.997
_diffrn_measured_fraction_theta_max 0.997
_diffrn_measurement_device_type 'Rigaku SCXmini'
_diffrn_measurement_method '\w scans'
_diffrn_radiation_monochromator graphite
_diffrn_radiation_source 'fine-focus sealed tube'
_diffrn_radiation_type MoK\a
_diffrn_radiation_wavelength 0.71073
_diffrn_reflns_av_R_equivalents 0.0592
_diffrn_reflns_av_sigmaI/netI 0.1005
_diffrn_reflns_limit_h_max 9
_diffrn_reflns_limit_h_min -9
_diffrn_reflns_limit_k_max 10
_diffrn_reflns_limit_k_min -10
_diffrn_reflns_limit_l_max 12
_diffrn_reflns_limit_l_min -12
_diffrn_reflns_number 5695
_diffrn_reflns_theta_full 27.48
_diffrn_reflns_theta_max 27.48
_diffrn_reflns_theta_min 3.26
_exptl_absorpt_coefficient_mu 0.300
_exptl_absorpt_correction_T_max 0.947
_exptl_absorpt_correction_T_min 0.933
_exptl_absorpt_correction_type multi-scan
_exptl_absorpt_process_details '(CrystalClear; Rigaku, 2005)'
_exptl_crystal_colour colourless
_exptl_crystal_density_diffrn 1.500
_exptl_crystal_density_method 'not measured'
_exptl_crystal_description block
_exptl_crystal_F_000 256
_exptl_crystal_size_max 0.23
_exptl_crystal_size_mid 0.22
_exptl_crystal_size_min 0.18
_refine_diff_density_max 0.201
_refine_diff_density_min -0.330
_refine_ls_extinction_method none
_refine_ls_goodness_of_fit_ref 0.944
_refine_ls_hydrogen_treatment mixed
_refine_ls_matrix_type full
_refine_ls_number_parameters 154
_refine_ls_number_reflns 2475
_refine_ls_number_restraints 3
_refine_ls_restrained_S_all 0.944
_refine_ls_R_factor_all 0.0985
_refine_ls_R_factor_gt 0.0548
_refine_ls_shift/su_max 0.005
_refine_ls_shift/su_mean 0.000
_refine_ls_structure_factor_coef Fsqd
_refine_ls_weighting_details 'calc w=1/[\s^2^(Fo^2^)+(0.0396P)^2^+0.0000P] where P=(Fo^2^+2Fc^2^)/3'
_refine_ls_weighting_scheme calc
_refine_ls_wR_factor_gt 0.0982
_refine_ls_wR_factor_ref 0.1074
_reflns_number_gt 1490
_reflns_number_total 2475
_reflns_threshold_expression I>2sigma(I)
_cod_data_source_file yk2053.cif
_cod_data_source_block I
_cod_database_code 2235318
_cod_database_fobs_code 2235318

loop_
_symmetry_equiv_pos_as_xyz
'x, y, z'
'-x, -y, -z'

loop_
_atom_site_type_symbol
_atom_site_label
_atom_site_fract_x
_atom_site_fract_y
_atom_site_fract_z
_atom_site_U_iso_or_equiv
_atom_site_adp_type
_atom_site_calc_flag
_atom_site_refinement_flags
_atom_site_occupancy
_atom_site_symmetry_multiplicity
O O4 0.7815(4) 0.0540(4) 0.1408(3) 0.0873(9) Uani d D 1 1
C C9 0.7423(4) 0.6967(3) -0.0199(3) 0.0419(7) Uani d . 1 1
H H9A 0.8089 0.7809 -0.0115 0.050 Uiso calc R 1 1
S S1 0.13194(10) 0.66733(9) 0.23893(7) 0.0342(2) Uani d . 1 1
O O3 0.2455(3) 0.6595(2) 0.33926(19) 0.0438(5) Uani d . 1 1
O O2 0.1153(3) 0.8363(2) 0.1501(2) 0.0481(5) Uani d . 1 1
C C7 0.4534(3) 0.5560(3) 0.0451(2) 0.0255(5) Uani d . 1 1
C C6 0.2599(3) 0.5340(3) 0.1233(2) 0.0271(6) Uani d . 1 1
O O1 -0.0547(2) 0.6045(2) 0.3027(2) 0.0501(5) Uani d . 1 1
N N2 0.4574(3) 0.1263(3) 0.3230(2) 0.0410(6) Uani d . 1 1
H H2B 0.5580 0.0903 0.2647 0.049 Uiso calc R 1 1
N N1 0.2739(3) 0.2647(3) 0.4672(2) 0.0438(6) Uani d . 1 1
H H1D 0.2318 0.3366 0.5212 0.053 Uiso calc R 1 1
C C2 0.4508(4) 0.2493(3) 0.3875(3) 0.0342(6) Uani d . 1 1
C C8 0.5575(4) 0.6821(3) 0.0549(3) 0.0349(6) Uani d . 1 1
H H8A 0.4977 0.7567 0.1140 0.042 Uiso calc R 1 1
C C5 0.1658(4) 0.4121(3) 0.1091(3) 0.0375(7) Uani d . 1 1
H H5C 0.0378 0.4008 0.1597 0.045 Uiso calc R 1 1
C C3 0.2826(4) 0.0645(4) 0.3619(3) 0.0571(9) Uani d . 1 1
H H3A 0.2496 -0.0228 0.3308 0.069 Uiso calc R 1 1
C C1 0.6089(4) 0.3484(4) 0.3718(3) 0.0500(8) Uani d . 1 1
H H1A 0.6461 0.3283 0.4610 0.075 Uiso calc R 1 1
H H1B 0.5664 0.4669 0.3429 0.075 Uiso calc R 1 1
H H1C 0.7188 0.3156 0.3012 0.075 Uiso calc R 1 1
C C4 0.1682(5) 0.1513(4) 0.4521(3) 0.0565(9) Uani d . 1 1
H H4A 0.0386 0.1372 0.4970 0.068 Uiso calc R 1 1
H H4B 0.876(4) -0.014(4) 0.158(3) 0.083(13) Uiso d D 1 1
H H4C 0.796(4) 0.096(4) 0.056(2) 0.069(11) Uiso d D 1 1

loop_
_atom_site_aniso_label
_atom_site_aniso_U_11
_atom_site_aniso_U_22
_atom_site_aniso_U_33
_atom_site_aniso_U_12
_atom_site_aniso_U_13
_atom_site_aniso_U_23
O4 0.0703(17) 0.107(2) 0.0409(17) 0.0527(15) 0.0101(13) -0.0005(15)
C9 0.0391(16) 0.0428(18) 0.0478(19) -0.0129(13) 0.0012(14) -0.0228(14)
S1 0.0311(4) 0.0392(4) 0.0294(4) 0.0027(3) 0.0011(3) -0.0144(3)
O3 0.0459(11) 0.0558(13) 0.0349(11) 0.0010(9) -0.0114(10) -0.0213(9)
O2 0.0517(12) 0.0362(12) 0.0419(12) 0.0143(9) 0.0011(10) -0.0067(9)
C7 0.0236(13) 0.0277(14) 0.0237(14) 0.0011(10) -0.0050(11) -0.0058(10)
C6 0.0269(13) 0.0310(14) 0.0219(14) -0.0001(11) -0.0032(11) -0.0075(11)
O1 0.0318(11) 0.0682(14) 0.0485(13) -0.0118(9) 0.0141(9) -0.0293(10)
N2 0.0377(13) 0.0429(15) 0.0381(14) -0.0014(11) 0.0069(11) -0.0192(11)
N1 0.0426(14) 0.0420(15) 0.0422(15) -0.0042(11) 0.0096(12) -0.0209(11)
C2 0.0340(15) 0.0357(16) 0.0281(16) -0.0021(12) -0.0008(13) -0.0059(12)
C8 0.0340(15) 0.0366(16) 0.0367(16) -0.0023(12) -0.0023(13) -0.0194(12)
C5 0.0231(14) 0.0485(18) 0.0402(17) -0.0082(12) 0.0031(13) -0.0162(13)
C3 0.057(2) 0.048(2) 0.066(2) -0.0220(16) 0.0103(18) -0.0273(17)
C1 0.0377(17) 0.060(2) 0.055(2) -0.0064(15) -0.0092(15) -0.0183(16)
C4 0.0457(18) 0.052(2) 0.068(2) -0.0221(15) 0.0142(17) -0.0241(17)

loop_
_atom_type_symbol
_atom_type_description
_atom_type_scat_dispersion_real
_atom_type_scat_dispersion_imag
_atom_type_scat_source
C C 0.0033 0.0016 'International Tables Vol C Tables 4.2.6.8 and 6.1.1.4'
H H 0.0000 0.0000 'International Tables Vol C Tables 4.2.6.8 and 6.1.1.4'
N N 0.0061 0.0033 'International Tables Vol C Tables 4.2.6.8 and 6.1.1.4'
O O 0.0106 0.0060 'International Tables Vol C Tables 4.2.6.8 and 6.1.1.4'
S S 0.1246 0.1234 'International Tables Vol C Tables 4.2.6.8 and 6.1.1.4'

loop_
_geom_angle_atom_site_label_1
_geom_angle_atom_site_label_2
_geom_angle_atom_site_label_3
_geom_angle_site_symmetry_1
_geom_angle_site_symmetry_3
_geom_angle
H4B O4 H4C . . 112(2)
C8 C9 C5 . 2_665 120.6(2)
C8 C9 H9A . . 119.7
C5 C9 H9A 2_665 . 119.7
O3 S1 O1 . . 113.33(12)
O3 S1 O2 . . 111.00(12)
O1 S1 O2 . . 112.51(12)
O3 S1 C6 . . 107.66(11)
O1 S1 C6 . . 106.15(12)
O2 S1 C6 . . 105.65(11)
C8 C7 C7 . 2_665 118.6(3)
C8 C7 C6 . . 123.1(2)
C7 C7 C6 2_665 . 118.3(3)
C5 C6 C7 . . 120.8(2)
C5 C6 S1 . . 117.62(19)
C7 C6 S1 . . 121.57(18)
C2 N2 C3 . . 109.9(2)
C2 N2 H2B . . 125.1
C3 N2 H2B . . 125.1
C2 N1 C4 . . 109.9(2)
C2 N1 H1D . . 125.1
C4 N1 H1D . . 125.1
N2 C2 N1 . . 106.4(2)
N2 C2 C1 . . 126.3(2)
N1 C2 C1 . . 127.3(2)
C9 C8 C7 . . 121.1(2)
C9 C8 H8A . . 119.5
C7 C8 H8A . . 119.5
C6 C5 C9 . 2_665 120.6(2)
C6 C5 H5C . . 119.7
C9 C5 H5C 2_665 . 119.7
C4 C3 N2 . . 106.8(3)
C4 C3 H3A . . 126.6
N2 C3 H3A . . 126.6
C2 C1 H1A . . 109.5
C2 C1 H1B . . 109.5
H1A C1 H1B . . 109.5
C2 C1 H1C . . 109.5
H1A C1 H1C . . 109.5
H1B C1 H1C . . 109.5
C3 C4 N1 . . 107.1(3)
C3 C4 H4A . . 126.5
N1 C4 H4A . . 126.5

loop_
_geom_bond_atom_site_label_1
_geom_bond_atom_site_label_2
_geom_bond_site_symmetry_2
_geom_bond_distance
O4 H4B . 0.824(17)
O4 H4C . 0.816(16)
C9 C8 . 1.346(3)
C9 C5 2_665 1.382(3)
C9 H9A . 0.9300
S1 O3 . 1.4237(18)
S1 O1 . 1.4392(19)
S1 O2 . 1.4483(19)
S1 C6 . 1.761(2)
C7 C8 . 1.402(3)
C7 C7 2_665 1.410(4)
C7 C6 . 1.415(3)
C6 C5 . 1.345(3)
N2 C2 . 1.310(3)
N2 C3 . 1.351(3)
N2 H2B . 0.8600
N1 C2 . 1.311(3)
N1 C4 . 1.347(3)
N1 H1D . 0.8600
C2 C1 . 1.451(3)
C8 H8A . 0.9300
C5 C9 2_665 1.382(3)
C5 H5C . 0.9300
C3 C4 . 1.313(4)
C3 H3A . 0.9300
C1 H1A . 0.9600
C1 H1B . 0.9600
C1 H1C . 0.9600
C4 H4A . 0.9300

loop_
_geom_hbond_atom_site_label_D
_geom_hbond_atom_site_label_H
_geom_hbond_atom_site_label_A
_geom_hbond_site_symmetry_A
_geom_hbond_distance_DH
_geom_hbond_distance_HA
_geom_hbond_distance_DA
_geom_hbond_angle_DHA
O4 H4C O2 2_665 0.816(16) 1.952(19) 2.754(3) 167(3)
O4 H4B O2 1_645 0.824(17) 1.92(2) 2.730(3) 166(3)
N1 H1D O1 2_566 0.86 2.00 2.768(3) 148.8
N2 H2B O4 . 0.86 1.78 2.628(3) 169.1
